data_7132729
loop_
_publ_author_name
'Li, Kai'
'Rajeshkumar, Thayalan'
'Zhao, Yue'
'Wang, Tianwei'
'Maron, Laurent'
'Zhu, Congqing'

_publ_section_title
;
 Temperature induced single-crystal to single-crystal transformation of
 uranium azide complexes.
;
_journal_issue 21
_journal_name_full 'Chemical communications (Cambridge, England)'
_journal_page_first 2966
_journal_page_last 2969
_journal_paper_doi 10.1039/d4cc00546e
_journal_volume 60
_journal_year 2024
_chemical_formula_moiety 'C20 H48 N10 P2 U'
_chemical_formula_sum 'C20 H48 N10 P2 U'
_chemical_formula_weight 728.65
_space_group_crystal_system monoclinic
_space_group_IT_number 13
_space_group_name_Hall '-P 2yac'
_space_group_name_H-M_alt 'P 1 2/n 1'
_atom_sites_solution_hydrogens geom
_atom_sites_solution_primary iterative
_audit_creation_date 2024-01-12
_audit_creation_method
;
Olex2 1.5
(compiled 2023.08.24 svn.re1ec1418 for OlexSys, GUI svn.r6817)
;
_audit_update_record
;
2024-01-31 deposited with the CCDC.	2024-02-15 downloaded from the CCDC.
;
_cell_angle_alpha 90
_cell_angle_beta 111.169(2)
_cell_angle_gamma 90
_cell_formula_units_Z 8
_cell_length_a 24.9421(16)
_cell_length_b 10.2665(7)
_cell_length_c 25.3542(19)
_cell_measurement_reflns_used 8507
_cell_measurement_temperature 193.00
_cell_measurement_theta_max 26.89
_cell_measurement_theta_min 2.21
_cell_volume 6054.3(7)
_computing_cell_refinement 'SAINT V8.40B (?, 2016)'
_computing_data_reduction 'SAINT V8.40B (?, 2016)'
_computing_molecular_graphics 'Olex2 1.5 (Dolomanov et al., 2009)'
_computing_publication_material 'Olex2 1.5 (Dolomanov et al., 2009)'
_computing_structure_refinement 'olex2.refine 1.5 (Bourhis et al., 2015)'
_computing_structure_solution 'olex2.solve 1.5 (Bourhis et al., 2015)'
_diffrn_ambient_temperature 193.00
_diffrn_measured_fraction_theta_full 0.994
_diffrn_measured_fraction_theta_max 0.990
_diffrn_measurement_device_type 'Bruker APEX-II CCD'
_diffrn_measurement_method '\f and \w scans'
_diffrn_radiation_type MoK\a
_diffrn_radiation_wavelength 0.71073
_diffrn_reflns_av_R_equivalents 0.0798
_diffrn_reflns_av_unetI/netI 0.0951
_diffrn_reflns_Laue_measured_fraction_full 0.994
_diffrn_reflns_Laue_measured_fraction_max 0.990
_diffrn_reflns_limit_h_max 32
_diffrn_reflns_limit_h_min -32
_diffrn_reflns_limit_k_max 13
_diffrn_reflns_limit_k_min -13
_diffrn_reflns_limit_l_max 32
_diffrn_reflns_limit_l_min -22
_diffrn_reflns_number 42756
_diffrn_reflns_point_group_measured_fraction_full 0.994
_diffrn_reflns_point_group_measured_fraction_max 0.990
_diffrn_reflns_theta_full 25.242
_diffrn_reflns_theta_max 27.526
_diffrn_reflns_theta_min 1.984
_diffrn_source_current 40.0
_diffrn_source_power 1.8
_diffrn_source_voltage 45.0
_diffrn_standards_number 0
_exptl_absorpt_coefficient_mu 5.494
_exptl_absorpt_correction_T_max 0.0468
_exptl_absorpt_correction_T_min 0.0217
_exptl_absorpt_correction_type none
_exptl_absorpt_process_details
;
SADABS-2016/2 (Bruker,2016/2) was used for absorption correction.
wR2(int) was 0.1047 before and 0.0696 after correction.
The Ratio of minimum to maximum transmission is 0.4637.
The \l/2 correction factor is Not present.
;
_exptl_crystal_density_diffrn 1.599
_exptl_crystal_description block
_exptl_crystal_F_000 2880
_exptl_crystal_size_max 0.18
_exptl_crystal_size_mid 0.16
_exptl_crystal_size_min 0.16
_refine_diff_density_max 1.912
_refine_diff_density_min -1.840
_refine_diff_density_rms 0.183
_refine_ls_extinction_method none
_refine_ls_goodness_of_fit_ref 1.033
_refine_ls_hydrogen_treatment constr
_refine_ls_matrix_type full
_refine_ls_number_parameters 622
_refine_ls_number_reflns 13827
_refine_ls_number_restraints 6
_refine_ls_restrained_S_all 1.033
_refine_ls_R_factor_all 0.1098
_refine_ls_R_factor_gt 0.0607
_refine_ls_shift/su_max 0.001
_refine_ls_shift/su_mean 0.000
_refine_ls_structure_factor_coef Fsqd
_refine_ls_weighting_details 'w=1/[\s^2^(Fo^2^)+(0.0476P)^2^+55.3711P] where P=(Fo^2^+2Fc^2^)/3'
_refine_ls_weighting_scheme calc
_refine_ls_wR_factor_gt 0.1320
_refine_ls_wR_factor_ref 0.1579
_reflns_Friedel_coverage 0.000
_reflns_number_gt 9207
_reflns_number_total 13827
_reflns_threshold_expression 'I > 2\s(I)'
_cod_data_source_file d4cc00546e2.cif
_cod_data_source_block lk2023122510_0m
_cod_depositor_comments
;
Adding full bibliography for 7132717--7132729.cif.

2024-09-02
Z value and formula fixed to values more according to usual
chemical conventions.                 miguel
;
_cod_original_formula_sum 'C40 H96 N20 P4 U2'
_cod_original_formula_weight 1457.30
_cod_original_formula_moiety '2(C20 H48 N10 P2 U)'
_cod_original_formula_units_Z 4
_cod_database_code 7132729
_shelx_shelxl_version_number 2018/3
_shelx_space_group_comment
;
The symmetry employed for this shelxl refinement is uniquely defined
by the following loop, which should always be used as a source of
symmetry information in preference to the above space-group names.
They are only intended as comments.
;
_shelx_estimated_absorpt_t_max 0.474
_shelx_estimated_absorpt_t_min 0.438
_olex2_refinement_description
;
1. Twinned data refinement
 Scales: 0.9641(7)
 0.0359(7)
2. Fixed Uiso
 At 1.2 times of:
  All C(H) groups, All C(H,H) groups
 At 1.5 times of:
  All C(H,H,H) groups
3. Uiso/Uaniso restraints and constraints
Uanis(N18) \\sim Ueq: with sigma of 0.01 and sigma for terminal atoms of 0.02
4.a Ternary CH refined with riding coordinates:
 C5(H5), C8(H8), C15(H15), C18(H18), C25(H25), C28(H28), C35(H35), C38(H38)
4.b Secondary CH2 refined with riding coordinates:
 C3(H3A,H3B), C4(H4A,H4B), C13(H13A,H13B), C14(H14A,H14B), C23(H23A,H23B),
 C24(H24A,H24B), C33(H33A,H33B), C34(H34A,H34B)
4.c Idealised Me refined as rotating group:
 C1(H1A,H1B,H1C), C2(H2A,H2B,H2C), C6(H6A,H6B,H6C), C7(H7A,H7B,H7C), C9(H9A,
 H9B,H9C), C10(H10A,H10B,H10C), C11(H11A,H11B,H11C), C12(H12A,H12B,H12C),
 C16(H16A,H16B,H16C), C17(H17A,H17B,H17C), C19(H19A,H19B,H19C), C20(H20A,H20B,
 H20C), C21(H21A,H21B,H21C), C22(H22A,H22B,H22C), C26(H26A,H26B,H26C), C27(H27A,
 H27B,H27C), C29(H29A,H29B,H29C), C30(H30A,H30B,H30C), C31(H31A,H31B,H31C),
 C32(H32A,H32B,H32C), C36(H36A,H36B,H36C), C37(H37A,H37B,H37C), C39(H39A,H39B,
 H39C), C40(H40A,H40B,H40C)
;
_olex2_submission_special_instructions 'No special instructions were received'

loop_
_space_group_symop_operation_xyz
'x, y, z'
'-x+1/2, y, -z+1/2'
'-x, -y, -z'
'x-1/2, -y, z-1/2'

loop_
_atom_site_label
_atom_site_type_symbol
_atom_site_fract_x
_atom_site_fract_y
_atom_site_fract_z
_atom_site_U_iso_or_equiv
_atom_site_adp_type
_atom_site_occupancy
_atom_site_site_symmetry_order
_atom_site_calc_flag
_atom_site_refinement_flags_posn
_atom_site_refinement_flags_adp
_atom_site_refinement_flags_occupancy
_atom_site_disorder_assembly
_atom_site_disorder_group
U1 U 0.63219(2) 0.24511(4) 0.64410(2) 0.03387(11) Uani 1 1 d . . . . .
P1 P 0.56726(13) 0.0651(3) 0.69455(13) 0.0407(7) Uani 1 1 d . . . . .
N1 N 0.5796(4) 0.4772(9) 0.6636(4) 0.045(2) Uani 1 1 d . . . . .
C1 C 0.5210(5) 0.4890(12) 0.6208(6) 0.056(3) Uani 1 1 d . . . . .
H1A H 0.523384 0.503057 0.583468 0.084 Uiso 1 1 calc R U . . .
H1B H 0.501322 0.563024 0.630263 0.084 Uiso 1 1 calc R U . . .
H1C H 0.499422 0.408934 0.620213 0.084 Uiso 1 1 calc R U . . .
C2 C 0.6091(6) 0.5973(10) 0.6639(6) 0.052(3) Uani 1 1 d . . . . .
H2A H 0.647216 0.594783 0.693838 0.079 Uiso 1 1 calc R U . . .
H2B H 0.586950 0.669896 0.670872 0.079 Uiso 1 1 calc R U . . .
H2C H 0.613169 0.609429 0.627215 0.079 Uiso 1 1 calc R U . . .
N2 N 0.5761(4) 0.2276(9) 0.6969(4) 0.042(2) Uani 1 1 d . . . . .
P2 P 0.69169(14) 0.4253(3) 0.59075(13) 0.0410(7) Uani 1 1 d . . . . .
N3 N 0.6470(4) 0.0212(8) 0.5872(4) 0.040(2) Uani 1 1 d . . . . .
C3 C 0.5766(6) 0.4515(12) 0.7200(6) 0.056(3) Uani 1 1 d . . . . .
H3A H 0.553454 0.520651 0.728713 0.067 Uiso 1 1 calc R U . . .
H3B H 0.615930 0.455804 0.748837 0.067 Uiso 1 1 calc R U . . .
N4 N 0.6911(4) 0.2639(9) 0.5950(4) 0.038(2) Uani 1 1 d . . . . .
C4 C 0.5507(6) 0.3206(12) 0.7240(6) 0.051(3) Uani 1 1 d . . . . .
H4A H 0.559470 0.296597 0.764036 0.061 Uiso 1 1 calc R U . . .
H4B H 0.508421 0.323049 0.704480 0.061 Uiso 1 1 calc R U . . .
N5 N 0.7012(4) 0.3815(9) 0.7231(4) 0.046(2) Uani 1 1 d . . . . .
C5 C 0.4883(5) 0.0216(12) 0.6647(6) 0.048(3) Uani 1 1 d . . . . .
H5 H 0.472761 0.025703 0.695914 0.058 Uiso 1 1 calc R U . . .
N6 N 0.750000 0.3788(11) 0.750000 0.032(3) Uani 1 2 d S T P . .
C6 C 0.4548(7) 0.1147(16) 0.6190(7) 0.082(5) Uani 1 1 d . . . . .
H6A H 0.447684 0.195236 0.636175 0.123 Uiso 1 1 calc R U . . .
H6B H 0.417978 0.075033 0.596087 0.123 Uiso 1 1 calc R U . . .
H6C H 0.476800 0.134648 0.594859 0.123 Uiso 1 1 calc R U . . .
N7 N 0.7089(4) 0.0987(9) 0.7095(4) 0.048(3) Uani 1 1 d . . . . .
C7 C 0.4816(7) -0.1152(16) 0.6423(10) 0.115(8) Uani 1 1 d . . . . .
H7A H 0.495548 -0.120135 0.610795 0.173 Uiso 1 1 calc R U . . .
H7B H 0.440965 -0.140095 0.628974 0.173 Uiso 1 1 calc R U . . .
H7C H 0.504012 -0.174627 0.672427 0.173 Uiso 1 1 calc R U . . .
N8 N 0.750000 0.1033(11) 0.750000 0.036(3) Uani 1 2 d S T P . .
C8 C 0.5864(6) 0.0100(13) 0.7694(5) 0.056(3) Uani 1 1 d . . . . .
H8 H 0.554948 0.038193 0.782612 0.067 Uiso 1 1 calc R U . . .
C9 C 0.6422(7) 0.074(2) 0.8075(6) 0.106(7) Uani 1 1 d . . . . .
H9A H 0.672329 0.059176 0.791936 0.160 Uiso 1 1 calc R U . . .
H9B H 0.653965 0.036593 0.845551 0.160 Uiso 1 1 calc R U . . .
H9C H 0.636026 0.168082 0.809540 0.160 Uiso 1 1 calc R U . . .
N9 N 0.5530(4) 0.2509(10) 0.5630(4) 0.047(2) Uani 1 1 d . . . . .
N10 N 0.5110(5) 0.2671(9) 0.5199(4) 0.050(3) Uani 1 1 d . . . . .
C10 C 0.5914(10) -0.1335(17) 0.7747(8) 0.121(8) Uani 1 1 d . . . . .
H10A H 0.556052 -0.173826 0.748883 0.181 Uiso 1 1 calc R U . . .
H10B H 0.597392 -0.158966 0.813665 0.181 Uiso 1 1 calc R U . . .
H10C H 0.624121 -0.162783 0.765020 0.181 Uiso 1 1 calc R U . . .
N11 N 0.4724(7) 0.2834(15) 0.4802(6) 0.108(6) Uani 1 1 d . . . . .
C11 C 0.6441(6) -0.1076(11) 0.6146(5) 0.057(4) Uani 1 1 d . . . . .
H11A H 0.678105 -0.117447 0.649170 0.085 Uiso 1 1 calc R U . . .
H11B H 0.643013 -0.178492 0.588365 0.085 Uiso 1 1 calc R U . . .
H11C H 0.609372 -0.110534 0.624103 0.085 Uiso 1 1 calc R U . . .
C12 C 0.6069(6) 0.0168(12) 0.5286(5) 0.055(3) Uani 1 1 d . . . . .
H12A H 0.568483 -0.005966 0.527795 0.083 Uiso 1 1 calc R U . . .
H12B H 0.619822 -0.048777 0.507752 0.083 Uiso 1 1 calc R U . . .
H12C H 0.605658 0.102368 0.511056 0.083 Uiso 1 1 calc R U . . .
C13 C 0.7059(6) 0.0347(11) 0.5874(6) 0.050(3) Uani 1 1 d . . . . .
H13A H 0.712381 -0.032438 0.562335 0.060 Uiso 1 1 calc R U . . .
H13B H 0.733634 0.018978 0.626182 0.060 Uiso 1 1 calc R U . . .
C14 C 0.7171(6) 0.1694(12) 0.5677(6) 0.054(3) Uani 1 1 d . . . . .
H14A H 0.758937 0.185204 0.579119 0.064 Uiso 1 1 calc R U . . .
H14B H 0.699300 0.176412 0.525989 0.064 Uiso 1 1 calc R U . . .
C15 C 0.6753(5) 0.4674(11) 0.5159(5) 0.048(3) Uani 1 1 d . . . . .
H15 H 0.706254 0.428793 0.504387 0.058 Uiso 1 1 calc R U . . .
C16 C 0.6193(6) 0.4091(14) 0.4786(5) 0.059(4) Uani 1 1 d . . . . .
H16A H 0.618427 0.316569 0.487750 0.089 Uiso 1 1 calc R U . . .
H16B H 0.615486 0.418107 0.438891 0.089 Uiso 1 1 calc R U . . .
H16C H 0.587506 0.454432 0.484708 0.089 Uiso 1 1 calc R U . . .
C17 C 0.6758(6) 0.6173(13) 0.5067(6) 0.067(4) Uani 1 1 d . . . . .
H17A H 0.649108 0.659283 0.521799 0.101 Uiso 1 1 calc R U . . .
H17B H 0.663911 0.635847 0.466152 0.101 Uiso 1 1 calc R U . . .
H17C H 0.714699 0.651005 0.526332 0.101 Uiso 1 1 calc R U . . .
C18 C 0.7671(5) 0.4792(12) 0.6300(6) 0.052(3) Uani 1 1 d . . . . .
H18 H 0.781953 0.418746 0.663048 0.063 Uiso 1 1 calc R U . . .
C19 C 0.8100(5) 0.4678(15) 0.5994(6) 0.067(4) Uani 1 1 d . . . . .
H19A H 0.803920 0.385139 0.578696 0.100 Uiso 1 1 calc R U . . .
H19B H 0.849361 0.470727 0.627169 0.100 Uiso 1 1 calc R U . . .
H19C H 0.804206 0.540294 0.572728 0.100 Uiso 1 1 calc R U . . .
C20 C 0.7708(6) 0.6143(13) 0.6556(6) 0.065(4) Uani 1 1 d . . . . .
H20A H 0.755928 0.678741 0.625315 0.097 Uiso 1 1 calc R U . . .
H20B H 0.810931 0.634371 0.678250 0.097 Uiso 1 1 calc R U . . .
H20C H 0.747788 0.616802 0.679862 0.097 Uiso 1 1 calc R U . . .
U2 U 0.85508(2) 0.21160(4) 0.36814(2) 0.03305(11) Uani 1 1 d . . . . .
P3 P 0.79852(13) 0.0335(3) 0.42852(13) 0.0392(7) Uani 1 1 d . . . . .
P4 P 0.91201(13) 0.3891(3) 0.31189(13) 0.0384(7) Uani 1 1 d . . . . .
N12 N 0.8370(4) 0.4433(8) 0.4207(4) 0.041(2) Uani 1 1 d . . . . .
N13 N 0.7996(4) 0.1939(8) 0.4222(4) 0.040(2) Uani 1 1 d . . . . .
N14 N 0.9117(4) -0.0123(9) 0.3536(4) 0.046(2) Uani 1 1 d . . . . .
N15 N 0.9074(4) 0.2270(8) 0.3119(4) 0.035(2) Uani 1 1 d . . . . .
N16 N 0.7760(4) 0.3477(9) 0.2985(4) 0.047(2) Uani 1 1 d . . . . .
N17 N 0.750000 0.3453(11) 0.250000 0.032(3) Uani 1 2 d S T P . .
N18 N 0.7891(4) 0.0666(9) 0.2930(4) 0.046(2) Uani 1 1 d . U . . .
N19 N 0.750000 0.0671(11) 0.250000 0.035(3) Uani 1 2 d S T P . .
N20 N 0.9382(4) 0.2194(9) 0.4482(4) 0.045(2) Uani 1 1 d . . . . .
C21 C 0.8361(6) 0.5655(10) 0.3896(6) 0.055(3) Uani 1 1 d . . . . .
H21A H 0.810923 0.554708 0.349924 0.082 Uiso 1 1 calc R U . . .
H21B H 0.875107 0.586255 0.391542 0.082 Uiso 1 1 calc R U . . .
H21C H 0.821563 0.636491 0.406544 0.082 Uiso 1 1 calc R U . . .
N21 N 0.9816(6) 0.2515(10) 0.4852(5) 0.061(3) Uani 1 1 d . . . . .
C22 C 0.8801(6) 0.4580(12) 0.4776(5) 0.056(3) Uani 1 1 d . . . . .
H22A H 0.917348 0.479438 0.474968 0.083 Uiso 1 1 calc R U . . .
H22B H 0.883382 0.376246 0.498498 0.083 Uiso 1 1 calc R U . . .
H22C H 0.868476 0.528064 0.497434 0.083 Uiso 1 1 calc R U . . .
N22 N 1.0210(6) 0.2833(14) 0.5208(6) 0.101(6) Uani 1 1 d . . . . .
C23 C 0.7805(5) 0.4206(12) 0.4246(5) 0.049(3) Uani 1 1 d . . . . .
H23A H 0.750546 0.425305 0.386296 0.059 Uiso 1 1 calc R U . . .
H23B H 0.772539 0.490193 0.447840 0.059 Uiso 1 1 calc R U . . .
C24 C 0.7769(6) 0.2915(11) 0.4502(6) 0.047(3) Uani 1 1 d . . . . .
H24A H 0.799571 0.292625 0.491247 0.057 Uiso 1 1 calc R U . . .
H24B H 0.736396 0.271158 0.444709 0.057 Uiso 1 1 calc R U . . .
C25 C 0.7213(5) -0.0204(11) 0.4029(6) 0.053(3) Uani 1 1 d . . . . .
H25 H 0.708216 -0.023049 0.435780 0.063 Uiso 1 1 calc R U . . .
C26 C 0.6828(5) 0.0729(15) 0.3586(6) 0.069(4) Uani 1 1 d . . . . .
H26A H 0.698002 0.084387 0.328297 0.103 Uiso 1 1 calc R U . . .
H26B H 0.681735 0.157319 0.376269 0.103 Uiso 1 1 calc R U . . .
H26C H 0.643794 0.036976 0.342841 0.103 Uiso 1 1 calc R U . . .
C27 C 0.7149(7) -0.1558(15) 0.3768(8) 0.094(6) Uani 1 1 d . . . . .
H27A H 0.736498 -0.218699 0.405716 0.141 Uiso 1 1 calc R U . . .
H27B H 0.729813 -0.155545 0.345961 0.141 Uiso 1 1 calc R U . . .
H27C H 0.674142 -0.180232 0.361903 0.141 Uiso 1 1 calc R U . . .
C28 C 0.8221(6) -0.0026(11) 0.5049(5) 0.049(3) Uani 1 1 d . . . . .
H28 H 0.794965 0.042081 0.519948 0.058 Uiso 1 1 calc R U . . .
C29 C 0.8201(8) -0.1499(14) 0.5164(7) 0.084(5) Uani 1 1 d . . . . .
H29A H 0.843104 -0.197152 0.498447 0.126 Uiso 1 1 calc R U . . .
H29B H 0.780246 -0.180382 0.500872 0.126 Uiso 1 1 calc R U . . .
H29C H 0.835847 -0.165524 0.557315 0.126 Uiso 1 1 calc R U . . .
C30 C 0.8810(6) 0.0508(17) 0.5356(6) 0.073(5) Uani 1 1 d . . . . .
H30A H 0.880235 0.145929 0.531999 0.110 Uiso 1 1 calc R U . . .
H30B H 0.907895 0.014544 0.519247 0.110 Uiso 1 1 calc R U . . .
H30C H 0.893567 0.027043 0.575684 0.110 Uiso 1 1 calc R U . . .
C31 C 0.9712(5) -0.0185(13) 0.3949(6) 0.059(4) Uani 1 1 d . . . . .
H31A H 0.970534 -0.025112 0.433192 0.088 Uiso 1 1 calc R U . . .
H31B H 0.991971 0.060464 0.391852 0.088 Uiso 1 1 calc R U . . .
H31C H 0.990563 -0.095006 0.386964 0.088 Uiso 1 1 calc R U . . .
C32 C 0.8842(6) -0.1404(12) 0.3578(6) 0.056(3) Uani 1 1 d . . . . .
H32A H 0.902696 -0.210585 0.344482 0.083 Uiso 1 1 calc R U . . .
H32B H 0.843152 -0.137514 0.334500 0.083 Uiso 1 1 calc R U . . .
H32C H 0.888742 -0.156587 0.397335 0.083 Uiso 1 1 calc R U . . .
C33 C 0.9121(5) -0.0042(11) 0.2964(5) 0.046(3) Uani 1 1 d . . . . .
H33A H 0.872885 -0.019237 0.268616 0.055 Uiso 1 1 calc R U . . .
H33B H 0.937720 -0.072356 0.290869 0.055 Uiso 1 1 calc R U . . .
C34 C 0.9336(6) 0.1319(11) 0.2865(6) 0.051(3) Uani 1 1 d . . . . .
H34A H 0.976044 0.136586 0.304117 0.061 Uiso 1 1 calc R U . . .
H34B H 0.922371 0.148959 0.245448 0.061 Uiso 1 1 calc R U . . .
C35 C 0.8740(5) 0.4416(12) 0.2369(5) 0.044(3) Uani 1 1 d . . . . .
H35 H 0.841703 0.378727 0.220220 0.053 Uiso 1 1 calc R U . . .
C36 C 0.9093(6) 0.4379(15) 0.1991(5) 0.063(4) Uani 1 1 d . . . . .
H36A H 0.925586 0.350664 0.200255 0.095 Uiso 1 1 calc R U . . .
H36B H 0.940478 0.501869 0.212526 0.095 Uiso 1 1 calc R U . . .
H36C H 0.884585 0.458908 0.160230 0.095 Uiso 1 1 calc R U . . .
C37 C 0.8458(6) 0.5788(13) 0.2337(6) 0.064(4) Uani 1 1 d . . . . .
H37A H 0.875466 0.646283 0.242079 0.095 Uiso 1 1 calc R U . . .
H37B H 0.826761 0.583592 0.261426 0.095 Uiso 1 1 calc R U . . .
H37C H 0.817302 0.592562 0.195652 0.095 Uiso 1 1 calc R U . . .
C38 C 0.9885(5) 0.4331(12) 0.3305(5) 0.046(3) Uani 1 1 d . . . . .
H38 H 1.001465 0.402790 0.299562 0.055 Uiso 1 1 calc R U . . .
C39 C 1.0254(5) 0.3705(14) 0.3845(6) 0.062(4) Uani 1 1 d . . . . .
H39A H 1.018941 0.276188 0.382026 0.094 Uiso 1 1 calc R U . . .
H39B H 1.015703 0.405735 0.415854 0.094 Uiso 1 1 calc R U . . .
H39C H 1.065963 0.388446 0.391174 0.094 Uiso 1 1 calc R U . . .
C40 C 0.9954(6) 0.5797(13) 0.3358(6) 0.065(4) Uani 1 1 d . . . . .
H40A H 0.988759 0.609165 0.369653 0.098 Uiso 1 1 calc R U . . .
H40B H 0.967493 0.621232 0.302269 0.098 Uiso 1 1 calc R U . . .
H40C H 1.034444 0.603624 0.338739 0.098 Uiso 1 1 calc R U . . .

loop_
_atom_site_aniso_label
_atom_site_aniso_U_11
_atom_site_aniso_U_22
_atom_site_aniso_U_33
_atom_site_aniso_U_23
_atom_site_aniso_U_13
_atom_site_aniso_U_12
U1 0.0311(2) 0.0383(2) 0.0311(2) -0.00164(16) 0.00992(17) 0.00069(16)
P1 0.0377(17) 0.0493(17) 0.0377(16) 0.0013(13) 0.0168(14) 0.0004(13)
N1 0.040(6) 0.042(5) 0.053(6) -0.014(5) 0.017(5) 0.007(4)
C1 0.049(8) 0.048(7) 0.069(9) 0.008(6) 0.018(7) 0.011(6)
C2 0.073(9) 0.026(6) 0.073(9) -0.003(5) 0.043(8) 0.006(5)
N2 0.041(6) 0.049(6) 0.035(5) -0.003(4) 0.011(5) -0.003(4)
P2 0.0412(18) 0.0410(16) 0.0416(17) -0.0027(13) 0.0160(15) 0.0001(13)
N3 0.042(6) 0.038(5) 0.041(5) 0.001(4) 0.017(5) 0.000(4)
C3 0.058(9) 0.061(8) 0.056(8) -0.010(6) 0.031(7) 0.002(6)
N4 0.037(5) 0.054(6) 0.030(5) -0.002(4) 0.019(4) -0.004(4)
C4 0.052(8) 0.052(7) 0.060(8) -0.004(6) 0.033(7) -0.006(6)
N5 0.045(6) 0.049(6) 0.040(6) -0.008(4) 0.011(5) -0.001(5)
C5 0.037(7) 0.057(7) 0.058(8) -0.007(6) 0.025(6) -0.008(5)
N6 0.021(6) 0.035(6) 0.029(6) 0.000 -0.006(6) 0.000
C6 0.065(10) 0.089(11) 0.074(11) 0.017(9) 0.003(9) -0.019(9)
N7 0.045(6) 0.047(6) 0.051(6) 0.003(5) 0.016(5) 0.006(5)
C7 0.054(10) 0.072(11) 0.22(2) -0.051(13) 0.043(13) -0.021(8)
N8 0.031(7) 0.032(6) 0.044(8) 0.000 0.011(7) 0.000
C8 0.069(9) 0.067(8) 0.036(7) 0.012(6) 0.025(7) 0.015(7)
C9 0.080(13) 0.19(2) 0.039(9) 0.026(11) 0.007(9) -0.031(13)
N9 0.036(6) 0.062(6) 0.050(6) -0.009(5) 0.021(5) 0.000(5)
N10 0.044(6) 0.050(6) 0.042(6) 0.014(5) 0.000(5) -0.014(5)
C10 0.20(2) 0.086(13) 0.075(12) 0.047(10) 0.048(15) 0.040(14)
N11 0.087(11) 0.120(13) 0.077(10) 0.043(9) -0.020(9) -0.038(9)
C11 0.076(10) 0.041(7) 0.053(8) 0.009(6) 0.024(8) 0.004(6)
C12 0.075(10) 0.049(7) 0.039(7) -0.016(6) 0.017(7) -0.008(6)
C13 0.066(9) 0.035(6) 0.057(8) -0.015(5) 0.030(7) -0.009(6)
C14 0.049(8) 0.062(8) 0.061(9) -0.005(7) 0.034(7) 0.001(6)
C15 0.048(7) 0.047(7) 0.048(7) 0.001(6) 0.016(6) -0.004(5)
C16 0.055(8) 0.081(10) 0.035(7) 0.009(6) 0.009(7) -0.006(7)
C17 0.076(10) 0.053(8) 0.065(10) 0.014(7) 0.017(8) -0.003(7)
C18 0.039(7) 0.057(8) 0.059(8) 0.010(6) 0.016(7) -0.001(6)
C19 0.040(8) 0.093(11) 0.073(10) -0.013(9) 0.028(7) -0.009(7)
C20 0.068(10) 0.057(8) 0.069(10) -0.008(7) 0.023(8) -0.020(7)
U2 0.0314(2) 0.0351(2) 0.0318(2) -0.00015(16) 0.01041(17) -0.00063(16)
P3 0.0378(17) 0.0389(15) 0.0432(17) 0.0018(13) 0.0173(14) -0.0004(12)
P4 0.0392(17) 0.0385(15) 0.0391(16) 0.0029(12) 0.0160(14) -0.0003(12)
N12 0.046(6) 0.034(5) 0.050(6) 0.001(4) 0.026(5) -0.005(4)
N13 0.041(6) 0.038(5) 0.043(5) -0.002(4) 0.019(5) -0.001(4)
N14 0.050(6) 0.034(5) 0.056(6) 0.004(4) 0.022(5) 0.006(4)
N15 0.036(5) 0.043(5) 0.031(5) 0.000(4) 0.020(4) 0.000(4)
N16 0.041(6) 0.050(6) 0.045(6) 0.010(5) 0.011(5) 0.012(5)
N17 0.022(6) 0.032(6) 0.036(7) 0.000 0.003(6) 0.000
N18 0.044(5) 0.045(5) 0.045(5) 0.002(4) 0.010(5) -0.001(4)
N19 0.038(8) 0.029(6) 0.031(7) 0.000 0.005(6) 0.000
N20 0.050(6) 0.049(6) 0.037(5) -0.001(4) 0.017(5) -0.004(5)
C21 0.075(10) 0.028(6) 0.065(9) 0.006(5) 0.030(8) -0.004(6)
N21 0.062(8) 0.061(7) 0.045(6) 0.015(5) 0.000(6) -0.016(6)
C22 0.064(9) 0.049(7) 0.058(8) -0.010(6) 0.026(7) -0.005(6)
N22 0.074(9) 0.104(11) 0.081(10) 0.038(8) -0.025(9) -0.052(8)
C23 0.049(8) 0.061(8) 0.039(7) -0.002(6) 0.019(6) -0.003(6)
C24 0.054(8) 0.044(6) 0.058(8) -0.002(6) 0.037(7) -0.001(5)
C25 0.043(7) 0.043(7) 0.069(9) -0.010(6) 0.017(7) -0.009(5)
C26 0.036(7) 0.088(11) 0.072(10) 0.001(8) 0.006(7) -0.018(7)
C27 0.060(10) 0.066(10) 0.130(16) -0.032(10) 0.004(11) -0.010(8)
C28 0.060(8) 0.044(6) 0.042(7) 0.017(5) 0.019(6) 0.005(6)
C29 0.114(14) 0.069(10) 0.068(10) 0.027(8) 0.030(10) -0.004(9)
C30 0.056(9) 0.115(13) 0.044(8) 0.009(8) 0.014(7) -0.008(9)
C31 0.036(7) 0.052(7) 0.072(9) 0.000(7) 0.001(7) 0.003(6)
C32 0.057(8) 0.050(7) 0.068(9) 0.000(6) 0.032(7) 0.005(6)
C33 0.047(7) 0.041(6) 0.047(7) -0.007(5) 0.013(6) 0.000(5)
C34 0.056(8) 0.054(7) 0.054(8) 0.004(6) 0.034(7) 0.007(6)
C35 0.040(7) 0.064(8) 0.033(6) 0.004(5) 0.018(6) -0.007(6)
C36 0.067(10) 0.086(10) 0.039(7) 0.014(7) 0.021(7) 0.005(8)
C37 0.078(10) 0.065(9) 0.051(8) 0.017(7) 0.027(8) -0.003(7)
C38 0.040(7) 0.055(7) 0.041(7) 0.002(5) 0.012(6) -0.001(5)
C39 0.037(7) 0.083(10) 0.065(9) 0.009(8) 0.015(7) -0.016(7)
C40 0.064(10) 0.068(9) 0.070(10) 0.003(8) 0.032(8) -0.013(7)

loop_
_atom_type_symbol
_atom_type_description
_atom_type_scat_dispersion_real
_atom_type_scat_dispersion_imag
_atom_type_scat_source
C C 0.0033 0.0016 'International Tables Vol C Tables 4.2.6.8 and 6.1.1.4'
H H 0.0000 0.0000 'International Tables Vol C Tables 4.2.6.8 and 6.1.1.4'
N N 0.0061 0.0033 'International Tables Vol C Tables 4.2.6.8 and 6.1.1.4'
P P 0.1023 0.0942 'International Tables Vol C Tables 4.2.6.8 and 6.1.1.4'
U U -9.6767 9.6646 'International Tables Vol C Tables 4.2.6.8 and 6.1.1.4'

loop_
_geom_angle_atom_site_label_1
_geom_angle_atom_site_label_2
_geom_angle_atom_site_label_3
_geom_angle
_geom_angle_site_symmetry_1
_geom_angle_site_symmetry_3
_geom_angle_publ_flag
N1 U1 P1 95.0(2) . . ?
N1 U1 P2 84.0(2) . . ?
N2 U1 P1 33.2(2) . . ?
N2 U1 N1 62.7(3) . . ?
N2 U1 P2 146.2(2) . . ?
N2 U1 N3 117.5(3) . . ?
N2 U1 N5 88.0(3) . . ?
N2 U1 N7 92.7(3) . . ?
N2 U1 N9 90.9(3) . . ?
P2 U1 P1 177.70(8) . . ?
N3 U1 P1 84.6(2) . . ?
N3 U1 N1 158.2(3) . . ?
N3 U1 P2 95.5(2) . . ?
N4 U1 P1 147.3(2) . . ?
N4 U1 N1 117.3(3) . . ?
N4 U1 N2 177.6(3) . . ?
N4 U1 P2 33.4(2) . . ?
N4 U1 N3 63.5(3) . . ?
N4 U1 N5 89.8(3) . . ?
N4 U1 N7 85.6(3) . . ?
N4 U1 N9 91.4(3) . . ?
N5 U1 P1 108.5(2) . . ?
N5 U1 N1 68.0(3) . . ?
N5 U1 P2 73.1(2) . . ?
N5 U1 N3 132.8(3) . . ?
N7 U1 P1 75.7(2) . . ?
N7 U1 N1 132.1(3) . . ?
N7 U1 P2 106.5(2) . . ?
N7 U1 N3 69.0(3) . . ?
N7 U1 N5 70.9(3) . . ?
N9 U1 P1 88.6(3) . . ?
N9 U1 N1 80.3(3) . . ?
N9 U1 P2 89.2(3) . . ?
N9 U1 N3 77.9(3) . . ?
N9 U1 N5 144.7(3) . . ?
N9 U1 N7 144.3(3) . . ?
N2 P1 U1 47.7(4) . . ?
N2 P1 C5 110.6(5) . . ?
N2 P1 C8 106.4(6) . . ?
C5 P1 U1 127.8(4) . . ?
C8 P1 U1 129.3(5) . . ?
C8 P1 C5 100.5(6) . . ?
C1 N1 U1 109.7(7) . . ?
C1 N1 C3 110.1(10) . . ?
C2 N1 U1 116.9(7) . . ?
C2 N1 C1 107.5(10) . . ?
C2 N1 C3 110.6(10) . . ?
C3 N1 U1 101.9(7) . . ?
N1 C1 H1A 109.5 . . ?
N1 C1 H1B 109.5 . . ?
N1 C1 H1C 109.5 . . ?
H1A C1 H1B 109.5 . . ?
H1A C1 H1C 109.5 . . ?
H1B C1 H1C 109.5 . . ?
N1 C2 H2A 109.5 . . ?
N1 C2 H2B 109.5 . . ?
N1 C2 H2C 109.5 . . ?
H2A C2 H2B 109.5 . . ?
H2A C2 H2C 109.5 . . ?
H2B C2 H2C 109.5 . . ?
P1 N2 U1 99.1(5) . . ?
C4 N2 U1 134.1(8) . . ?
C4 N2 P1 126.7(8) . . ?
N4 P2 U1 48.3(3) . . ?
N4 P2 C15 107.3(5) . . ?
N4 P2 C18 107.0(5) . . ?
C15 P2 U1 130.6(4) . . ?
C15 P2 C18 106.6(6) . . ?
C18 P2 U1 120.8(4) . . ?
C11 N3 U1 116.4(7) . . ?
C12 N3 U1 112.3(7) . . ?
C12 N3 C11 108.3(9) . . ?
C12 N3 C13 108.7(10) . . ?
C13 N3 U1 103.7(6) . . ?
C13 N3 C11 107.1(9) . . ?
N1 C3 H3A 108.9 . . ?
N1 C3 H3B 108.9 . . ?
N1 C3 C4 113.3(11) . . ?
H3A C3 H3B 107.7 . . ?
C4 C3 H3A 108.9 . . ?
C4 C3 H3B 108.9 . . ?
P2 N4 U1 98.3(4) . . ?
C14 N4 U1 133.7(8) . . ?
C14 N4 P2 127.7(8) . . ?
N2 C4 C3 106.5(10) . . ?
N2 C4 H4A 110.4 . . ?
N2 C4 H4B 110.4 . . ?
C3 C4 H4A 110.4 . . ?
C3 C4 H4B 110.4 . . ?
H4A C4 H4B 108.6 . . ?
N6 N5 U1 135.9(8) . . ?
P1 C5 H5 108.5 . . ?
C6 C5 P1 111.6(9) . . ?
C6 C5 H5 108.5 . . ?
C7 C5 P1 109.2(9) . . ?
C7 C5 H5 108.5 . . ?
C7 C5 C6 110.4(13) . . ?
N5 N6 N5 177.3(15) . 2_656 ?
C5 C6 H6A 109.5 . . ?
C5 C6 H6B 109.5 . . ?
C5 C6 H6C 109.5 . . ?
H6A C6 H6B 109.5 . . ?
H6A C6 H6C 109.5 . . ?
H6B C6 H6C 109.5 . . ?
N8 N7 U1 140.7(9) . . ?
C5 C7 H7A 109.5 . . ?
C5 C7 H7B 109.5 . . ?
C5 C7 H7C 109.5 . . ?
H7A C7 H7B 109.5 . . ?
H7A C7 H7C 109.5 . . ?
H7B C7 H7C 109.5 . . ?
N7 N8 N7 175.3(15) 2_656 . ?
P1 C8 H8 108.0 . . ?
C9 C8 P1 110.6(10) . . ?
C9 C8 H8 108.0 . . ?
C10 C8 P1 112.0(11) . . ?
C10 C8 H8 108.0 . . ?
C10 C8 C9 110.1(15) . . ?
C8 C9 H9A 109.5 . . ?
C8 C9 H9B 109.5 . . ?
C8 C9 H9C 109.5 . . ?
H9A C9 H9B 109.5 . . ?
H9A C9 H9C 109.5 . . ?
H9B C9 H9C 109.5 . . ?
N10 N9 U1 173.7(9) . . ?
N11 N10 N9 179.3(14) . . ?
C8 C10 H10A 109.5 . . ?
C8 C10 H10B 109.5 . . ?
C8 C10 H10C 109.5 . . ?
H10A C10 H10B 109.5 . . ?
H10A C10 H10C 109.5 . . ?
H10B C10 H10C 109.5 . . ?
N3 C11 H11A 109.5 . . ?
N3 C11 H11B 109.5 . . ?
N3 C11 H11C 109.5 . . ?
H11A C11 H11B 109.5 . . ?
H11A C11 H11C 109.5 . . ?
H11B C11 H11C 109.5 . . ?
N3 C12 H12A 109.5 . . ?
N3 C12 H12B 109.5 . . ?
N3 C12 H12C 109.5 . . ?
H12A C12 H12B 109.5 . . ?
H12A C12 H12C 109.5 . . ?
H12B C12 H12C 109.5 . . ?
N3 C13 H13A 109.1 . . ?
N3 C13 H13B 109.1 . . ?
N3 C13 C14 112.6(10) . . ?
H13A C13 H13B 107.8 . . ?
C14 C13 H13A 109.1 . . ?
C14 C13 H13B 109.1 . . ?
N4 C14 C13 106.1(10) . . ?
N4 C14 H14A 110.5 . . ?
N4 C14 H14B 110.5 . . ?
C13 C14 H14A 110.5 . . ?
C13 C14 H14B 110.5 . . ?
H14A C14 H14B 108.7 . . ?
P2 C15 H15 107.4 . . ?
C16 C15 P2 111.4(9) . . ?
C16 C15 H15 107.4 . . ?
C16 C15 C17 110.9(11) . . ?
C17 C15 P2 112.0(9) . . ?
C17 C15 H15 107.4 . . ?
C15 C16 H16A 109.5 . . ?
C15 C16 H16B 109.5 . . ?
C15 C16 H16C 109.5 . . ?
H16A C16 H16B 109.5 . . ?
H16A C16 H16C 109.5 . . ?
H16B C16 H16C 109.5 . . ?
C15 C17 H17A 109.5 . . ?
C15 C17 H17B 109.5 . . ?
C15 C17 H17C 109.5 . . ?
H17A C17 H17B 109.5 . . ?
H17A C17 H17C 109.5 . . ?
H17B C17 H17C 109.5 . . ?
P2 C18 H18 105.1 . . ?
C19 C18 P2 117.4(10) . . ?
C19 C18 H18 105.1 . . ?
C20 C18 P2 113.1(9) . . ?
C20 C18 H18 105.1 . . ?
C20 C18 C19 109.8(11) . . ?
C18 C19 H19A 109.5 . . ?
C18 C19 H19B 109.5 . . ?
C18 C19 H19C 109.5 . . ?
H19A C19 H19B 109.5 . . ?
H19A C19 H19C 109.5 . . ?
H19B C19 H19C 109.5 . . ?
C18 C20 H20A 109.5 . . ?
C18 C20 H20B 109.5 . . ?
C18 C20 H20C 109.5 . . ?
H20A C20 H20B 109.5 . . ?
H20A C20 H20C 109.5 . . ?
H20B C20 H20C 109.5 . . ?
P4 U2 P3 178.55(9) . . ?
N12 U2 P3 94.96(19) . . ?
N12 U2 P4 84.04(19) . . ?
N13 U2 P3 32.5(2) . . ?
N13 U2 P4 146.8(2) . . ?
N13 U2 N12 63.3(3) . . ?
N13 U2 N14 117.4(3) . . ?
N13 U2 N16 88.5(3) . . ?
N13 U2 N18 92.0(3) . . ?
N13 U2 N20 91.2(3) . . ?
N14 U2 P3 85.4(2) . . ?
N14 U2 P4 95.1(2) . . ?
N14 U2 N12 157.7(3) . . ?
N15 U2 P3 147.0(2) . . ?
N15 U2 P4 33.8(2) . . ?
N15 U2 N12 117.6(3) . . ?
N15 U2 N13 178.0(3) . . ?
N15 U2 N14 62.6(3) . . ?
N15 U2 N16 90.2(3) . . ?
N15 U2 N18 86.1(3) . . ?
N15 U2 N20 90.7(3) . . ?
N16 U2 P3 107.2(2) . . ?
N16 U2 P4 73.4(2) . . ?
N16 U2 N12 69.5(3) . . ?
N16 U2 N14 131.6(3) . . ?
N18 U2 P3 74.3(2) . . ?
N18 U2 P4 107.2(2) . . ?
N18 U2 N12 133.0(3) . . ?
N18 U2 N14 68.6(3) . . ?
N18 U2 N16 70.5(3) . . ?
N20 U2 P3 90.6(3) . . ?
N20 U2 P4 88.2(3) . . ?
N20 U2 N12 78.7(3) . . ?
N20 U2 N14 79.0(3) . . ?
N20 U2 N16 144.5(3) . . ?
N20 U2 N18 144.9(3) . . ?
N13 P3 U2 47.6(3) . . ?
N13 P3 C25 108.1(5) . . ?
N13 P3 C28 106.9(5) . . ?
C25 P3 U2 127.4(5) . . ?
C28 P3 U2 128.3(4) . . ?
C28 P3 C25 101.6(6) . . ?
N15 P4 U2 49.0(3) . . ?
N15 P4 C35 106.2(5) . . ?
N15 P4 C38 107.9(5) . . ?
C35 P4 U2 120.7(4) . . ?
C38 P4 U2 130.9(4) . . ?
C38 P4 C35 106.6(5) . . ?
C21 N12 U2 115.7(7) . . ?
C22 N12 U2 111.4(7) . . ?
C22 N12 C21 107.7(9) . . ?
C22 N12 C23 109.4(10) . . ?
C23 N12 U2 102.5(7) . . ?
C23 N12 C21 109.9(10) . . ?
P3 N13 U2 99.9(4) . . ?
C24 N13 U2 131.8(7) . . ?
C24 N13 P3 127.9(8) . . ?
C31 N14 U2 111.6(7) . . ?
C31 N14 C32 106.2(9) . . ?
C32 N14 U2 116.4(7) . . ?
C33 N14 U2 105.7(7) . . ?
C33 N14 C31 109.9(10) . . ?
C33 N14 C32 106.8(9) . . ?
P4 N15 U2 97.2(4) . . ?
C34 N15 U2 133.6(7) . . ?
C34 N15 P4 129.1(8) . . ?
N17 N16 U2 136.0(8) . . ?
N16 N17 N16 177.6(15) . 2_655 ?
N19 N18 U2 143.3(8) . . ?
N18 N19 N18 179.4(15) 2_655 . ?
N21 N20 U2 165.0(8) . . ?
N12 C21 H21A 109.5 . . ?
N12 C21 H21B 109.5 . . ?
N12 C21 H21C 109.5 . . ?
H21A C21 H21B 109.5 . . ?
H21A C21 H21C 109.5 . . ?
H21B C21 H21C 109.5 . . ?
N22 N21 N20 177.3(18) . . ?
N12 C22 H22A 109.5 . . ?
N12 C22 H22B 109.5 . . ?
N12 C22 H22C 109.5 . . ?
H22A C22 H22B 109.5 . . ?
H22A C22 H22C 109.5 . . ?
H22B C22 H22C 109.5 . . ?
N12 C23 H23A 109.1 . . ?
N12 C23 H23B 109.1 . . ?
N12 C23 C24 112.4(10) . . ?
H23A C23 H23B 107.9 . . ?
C24 C23 H23A 109.1 . . ?
C24 C23 H23B 109.1 . . ?
N13 C24 C23 107.8(10) . . ?
N13 C24 H24A 110.2 . . ?
N13 C24 H24B 110.2 . . ?
C23 C24 H24A 110.2 . . ?
C23 C24 H24B 110.2 . . ?
H24A C24 H24B 108.5 . . ?
P3 C25 H25 108.8 . . ?
C26 C25 P3 111.4(9) . . ?
C26 C25 H25 108.8 . . ?
C27 C25 P3 110.7(10) . . ?
C27 C25 H25 108.8 . . ?
C27 C25 C26 108.3(12) . . ?
C25 C26 H26A 109.5 . . ?
C25 C26 H26B 109.5 . . ?
C25 C26 H26C 109.5 . . ?
H26A C26 H26B 109.5 . . ?
H26A C26 H26C 109.5 . . ?
H26B C26 H26C 109.5 . . ?
C25 C27 H27A 109.5 . . ?
C25 C27 H27B 109.5 . . ?
C25 C27 H27C 109.5 . . ?
H27A C27 H27B 109.5 . . ?
H27A C27 H27C 109.5 . . ?
H27B C27 H27C 109.5 . . ?
P3 C28 H28 107.8 . . ?
C29 C28 P3 112.1(10) . . ?
C29 C28 H28 107.8 . . ?
C30 C28 P3 110.6(9) . . ?
C30 C28 H28 107.8 . . ?
C30 C28 C29 110.6(12) . . ?
C28 C29 H29A 109.5 . . ?
C28 C29 H29B 109.5 . . ?
C28 C29 H29C 109.5 . . ?
H29A C29 H29B 109.5 . . ?
H29A C29 H29C 109.5 . . ?
H29B C29 H29C 109.5 . . ?
C28 C30 H30A 109.5 . . ?
C28 C30 H30B 109.5 . . ?
C28 C30 H30C 109.5 . . ?
H30A C30 H30B 109.5 . . ?
H30A C30 H30C 109.5 . . ?
H30B C30 H30C 109.5 . . ?
N14 C31 H31A 109.5 . . ?
N14 C31 H31B 109.5 . . ?
N14 C31 H31C 109.5 . . ?
H31A C31 H31B 109.5 . . ?
H31A C31 H31C 109.5 . . ?
H31B C31 H31C 109.5 . . ?
N14 C32 H32A 109.5 . . ?
N14 C32 H32B 109.5 . . ?
N14 C32 H32C 109.5 . . ?
H32A C32 H32B 109.5 . . ?
H32A C32 H32C 109.5 . . ?
H32B C32 H32C 109.5 . . ?
N14 C33 H33A 109.7 . . ?
N14 C33 H33B 109.7 . . ?
N14 C33 C34 109.9(10) . . ?
H33A C33 H33B 108.2 . . ?
C34 C33 H33A 109.7 . . ?
C34 C33 H33B 109.7 . . ?
N15 C34 C33 107.3(10) . . ?
N15 C34 H34A 110.2 . . ?
N15 C34 H34B 110.2 . . ?
C33 C34 H34A 110.2 . . ?
C33 C34 H34B 110.2 . . ?
H34A C34 H34B 108.5 . . ?
P4 C35 H35 106.2 . . ?
C36 C35 P4 116.0(8) . . ?
C36 C35 H35 106.2 . . ?
C36 C35 C37 110.0(10) . . ?
C37 C35 P4 111.5(9) . . ?
C37 C35 H35 106.2 . . ?
C35 C36 H36A 109.5 . . ?
C35 C36 H36B 109.5 . . ?
C35 C36 H36C 109.5 . . ?
H36A C36 H36B 109.5 . . ?
H36A C36 H36C 109.5 . . ?
H36B C36 H36C 109.5 . . ?
C35 C37 H37A 109.5 . . ?
C35 C37 H37B 109.5 . . ?
C35 C37 H37C 109.5 . . ?
H37A C37 H37B 109.5 . . ?
H37A C37 H37C 109.5 . . ?
H37B C37 H37C 109.5 . . ?
P4 C38 H38 108.6 . . ?
C39 C38 P4 111.6(9) . . ?
C39 C38 H38 108.6 . . ?
C39 C38 C40 109.6(11) . . ?
C40 C38 P4 109.8(9) . . ?
C40 C38 H38 108.6 . . ?
C38 C39 H39A 109.5 . . ?
C38 C39 H39B 109.5 . . ?
C38 C39 H39C 109.5 . . ?
H39A C39 H39B 109.5 . . ?
H39A C39 H39C 109.5 . . ?
H39B C39 H39C 109.5 . . ?
C38 C40 H40A 109.5 . . ?
C38 C40 H40B 109.5 . . ?
C38 C40 H40C 109.5 . . ?
H40A C40 H40B 109.5 . . ?
H40A C40 H40C 109.5 . . ?
H40B C40 H40C 109.5 . . ?

loop_
_geom_bond_atom_site_label_1
_geom_bond_atom_site_label_2
_geom_bond_distance
_geom_bond_site_symmetry_2
_geom_bond_publ_flag
U1 P1 3.028(3) . ?
U1 N1 2.848(9) . ?
U1 N2 2.267(10) . ?
U1 P2 2.984(3) . ?
U1 N3 2.808(9) . ?
U1 N4 2.251(9) . ?
U1 N5 2.539(9) . ?
U1 N7 2.525(10) . ?
U1 N9 2.281(10) . ?
P1 N2 1.681(10) . ?
P1 C5 1.891(12) . ?
P1 C8 1.870(12) . ?
N1 C1 1.478(14) . ?
N1 C2 1.435(14) . ?
N1 C3 1.480(16) . ?
C1 H1A 0.9800 . ?
C1 H1B 0.9800 . ?
C1 H1C 0.9800 . ?
C2 H2A 0.9800 . ?
C2 H2B 0.9800 . ?
C2 H2C 0.9800 . ?
N2 C4 1.448(15) . ?
P2 N4 1.661(9) . ?
P2 C15 1.843(12) . ?
P2 C18 1.866(12) . ?
N3 C11 1.506(14) . ?
N3 C12 1.461(14) . ?
N3 C13 1.474(15) . ?
C3 H3A 0.9900 . ?
C3 H3B 0.9900 . ?
C3 C4 1.510(17) . ?
N4 C14 1.472(15) . ?
C4 H4A 0.9900 . ?
C4 H4B 0.9900 . ?
N5 N6 1.161(10) . ?
C5 H5 1.0000 . ?
C5 C6 1.502(18) . ?
C5 C7 1.501(19) . ?
C6 H6A 0.9800 . ?
C6 H6B 0.9800 . ?
C6 H6C 0.9800 . ?
N7 N8 1.161(10) . ?
C7 H7A 0.9800 . ?
C7 H7B 0.9800 . ?
C7 H7C 0.9800 . ?
C8 H8 1.0000 . ?
C8 C9 1.53(2) . ?
C8 C10 1.48(2) . ?
C9 H9A 0.9800 . ?
C9 H9B 0.9800 . ?
C9 H9C 0.9800 . ?
N9 N10 1.220(13) . ?
N10 N11 1.127(14) . ?
C10 H10A 0.9800 . ?
C10 H10B 0.9800 . ?
C10 H10C 0.9800 . ?
C11 H11A 0.9800 . ?
C11 H11B 0.9800 . ?
C11 H11C 0.9800 . ?
C12 H12A 0.9800 . ?
C12 H12B 0.9800 . ?
C12 H12C 0.9800 . ?
C13 H13A 0.9900 . ?
C13 H13B 0.9900 . ?
C13 C14 1.531(17) . ?
C14 H14A 0.9900 . ?
C14 H14B 0.9900 . ?
C15 H15 1.0000 . ?
C15 C16 1.499(16) . ?
C15 C17 1.557(17) . ?
C16 H16A 0.9800 . ?
C16 H16B 0.9800 . ?
C16 H16C 0.9800 . ?
C17 H17A 0.9800 . ?
C17 H17B 0.9800 . ?
C17 H17C 0.9800 . ?
C18 H18 1.0000 . ?
C18 C19 1.538(18) . ?
C18 C20 1.521(18) . ?
C19 H19A 0.9800 . ?
C19 H19B 0.9800 . ?
C19 H19C 0.9800 . ?
C20 H20A 0.9800 . ?
C20 H20B 0.9800 . ?
C20 H20C 0.9800 . ?
U2 P3 3.039(3) . ?
U2 P4 2.972(3) . ?
U2 N12 2.842(9) . ?
U2 N13 2.280(10) . ?
U2 N14 2.791(9) . ?
U2 N15 2.260(9) . ?
U2 N16 2.538(9) . ?
U2 N18 2.508(10) . ?
U2 N20 2.321(10) . ?
P3 N13 1.656(9) . ?
P3 C25 1.879(12) . ?
P3 C28 1.847(12) . ?
P4 N15 1.667(9) . ?
P4 C35 1.871(12) . ?
P4 C38 1.849(12) . ?
N12 C21 1.478(13) . ?
N12 C22 1.462(15) . ?
N12 C23 1.469(15) . ?
N13 C24 1.455(14) . ?
N14 C31 1.477(14) . ?
N14 C32 1.506(15) . ?
N14 C33 1.457(15) . ?
N15 C34 1.449(14) . ?
N16 N17 1.165(10) . ?
N18 N19 1.172(10) . ?
N20 N21 1.195(14) . ?
C21 H21A 0.9800 . ?
C21 H21B 0.9800 . ?
C21 H21C 0.9800 . ?
N21 N22 1.115(14) . ?
C22 H22A 0.9800 . ?
C22 H22B 0.9800 . ?
C22 H22C 0.9800 . ?
C23 H23A 0.9900 . ?
C23 H23B 0.9900 . ?
C23 C24 1.492(16) . ?
C24 H24A 0.9900 . ?
C24 H24B 0.9900 . ?
C25 H25 1.0000 . ?
C25 C26 1.524(18) . ?
C25 C27 1.523(18) . ?
C26 H26A 0.9800 . ?
C26 H26B 0.9800 . ?
C26 H26C 0.9800 . ?
C27 H27A 0.9800 . ?
C27 H27B 0.9800 . ?
C27 H27C 0.9800 . ?
C28 H28 1.0000 . ?
C28 C29 1.544(18) . ?
C28 C30 1.498(17) . ?
C29 H29A 0.9800 . ?
C29 H29B 0.9800 . ?
C29 H29C 0.9800 . ?
C30 H30A 0.9800 . ?
C30 H30B 0.9800 . ?
C30 H30C 0.9800 . ?
C31 H31A 0.9800 . ?
C31 H31B 0.9800 . ?
C31 H31C 0.9800 . ?
C32 H32A 0.9800 . ?
C32 H32B 0.9800 . ?
C32 H32C 0.9800 . ?
C33 H33A 0.9900 . ?
C33 H33B 0.9900 . ?
C33 C34 1.549(16) . ?
C34 H34A 0.9900 . ?
C34 H34B 0.9900 . ?
C35 H35 1.0000 . ?
C35 C36 1.517(17) . ?
C35 C37 1.565(17) . ?
C36 H36A 0.9800 . ?
C36 H36B 0.9800 . ?
C36 H36C 0.9800 . ?
C37 H37A 0.9800 . ?
C37 H37B 0.9800 . ?
C37 H37C 0.9800 . ?
C38 H38 1.0000 . ?
C38 C39 1.492(17) . ?
C38 C40 1.516(17) . ?
C39 H39A 0.9800 . ?
C39 H39B 0.9800 . ?
C39 H39C 0.9800 . ?
C40 H40A 0.9800 . ?
C40 H40B 0.9800 . ?
C40 H40C 0.9800 . ?

loop_
_geom_torsion_atom_site_label_1
_geom_torsion_atom_site_label_2
_geom_torsion_atom_site_label_3
_geom_torsion_atom_site_label_4
_geom_torsion
_geom_torsion_site_symmetry_1
_geom_torsion_site_symmetry_2
_geom_torsion_site_symmetry_3
_geom_torsion_site_symmetry_4
_geom_torsion_publ_flag
U1 P1 N2 C4 177.4(12) . . . . ?
U1 P1 C5 C6 -15.8(13) . . . . ?
U1 P1 C5 C7 106.5(12) . . . . ?
U1 P1 C8 C9 2.5(14) . . . . ?
U1 P1 C8 C10 -120.8(13) . . . . ?
U1 N1 C3 C4 -50.0(11) . . . . ?
U1 N2 C4 C3 -9.6(16) . . . . ?
U1 P2 N4 C14 173.8(12) . . . . ?
U1 P2 C15 C16 6.9(12) . . . . ?
U1 P2 C15 C17 131.7(8) . . . . ?
U1 P2 C18 C19 130.7(9) . . . . ?
U1 P2 C18 C20 -99.8(10) . . . . ?
U1 N3 C13 C14 -48.9(11) . . . . ?
U1 N4 C14 C13 -10.6(16) . . . . ?
P1 N2 C4 C3 173.9(9) . . . . ?
N1 C3 C4 N2 44.0(14) . . . . ?
C1 N1 C3 C4 66.3(13) . . . . ?
C2 N1 C3 C4 -174.9(10) . . . . ?
N2 P1 C5 C6 35.9(12) . . . . ?
N2 P1 C5 C7 158.3(12) . . . . ?
N2 P1 C8 C9 -45.7(13) . . . . ?
N2 P1 C8 C10 -169.0(13) . . . . ?
P2 N4 C14 C13 177.9(8) . . . . ?
N3 C13 C14 N4 42.8(14) . . . . ?
N4 P2 C15 C16 56.2(11) . . . . ?
N4 P2 C15 C17 -178.9(9) . . . . ?
N4 P2 C18 C19 79.6(11) . . . . ?
N4 P2 C18 C20 -150.9(10) . . . . ?
C5 P1 N2 U1 -122.9(5) . . . . ?
C5 P1 N2 C4 54.5(12) . . . . ?
C5 P1 C8 C9 -161.0(12) . . . . ?
C5 P1 C8 C10 75.7(14) . . . . ?
C8 P1 N2 U1 128.8(5) . . . . ?
C8 P1 N2 C4 -53.8(12) . . . . ?
C8 P1 C5 C6 148.0(11) . . . . ?
C8 P1 C5 C7 -89.6(13) . . . . ?
C11 N3 C13 C14 -172.6(10) . . . . ?
C12 N3 C13 C14 70.7(12) . . . . ?
C15 P2 N4 U1 -129.5(5) . . . . ?
C15 P2 N4 C14 44.3(11) . . . . ?
C15 P2 C18 C19 -34.9(12) . . . . ?
C15 P2 C18 C20 94.6(11) . . . . ?
C18 P2 N4 U1 116.5(5) . . . . ?
C18 P2 N4 C14 -69.7(11) . . . . ?
C18 P2 C15 C16 170.6(10) . . . . ?
C18 P2 C15 C17 -64.6(11) . . . . ?
U2 P3 N13 C24 -173.4(12) . . . . ?
U2 P3 C25 C26 -21.9(12) . . . . ?
U2 P3 C25 C27 98.6(11) . . . . ?
U2 P3 C28 C29 -133.8(9) . . . . ?
U2 P3 C28 C30 -9.9(12) . . . . ?
U2 P4 N15 C34 -176.0(12) . . . . ?
U2 P4 C35 C36 -135.4(8) . . . . ?
U2 P4 C35 C37 97.6(9) . . . . ?
U2 P4 C38 C39 -2.9(13) . . . . ?
U2 P4 C38 C40 -124.6(8) . . . . ?
U2 N12 C23 C24 50.2(11) . . . . ?
U2 N13 C24 C23 16.9(15) . . . . ?
U2 N14 C33 C34 49.1(10) . . . . ?
U2 N15 C34 C33 8.9(16) . . . . ?
P3 N13 C24 C23 -171.8(8) . . . . ?
P4 N15 C34 C33 -176.7(8) . . . . ?
N12 C23 C24 N13 -47.7(14) . . . . ?
N13 P3 C25 C26 28.1(12) . . . . ?
N13 P3 C25 C27 148.6(11) . . . . ?
N13 P3 C28 C29 177.3(10) . . . . ?
N13 P3 C28 C30 -58.8(11) . . . . ?
N14 C33 C34 N15 -41.4(14) . . . . ?
N15 P4 C35 C36 -83.9(10) . . . . ?
N15 P4 C35 C37 149.1(9) . . . . ?
N15 P4 C38 C39 -53.7(11) . . . . ?
N15 P4 C38 C40 -175.4(9) . . . . ?
C21 N12 C23 C24 173.8(10) . . . . ?
C22 N12 C23 C24 -68.1(13) . . . . ?
C25 P3 N13 U2 -124.5(5) . . . . ?
C25 P3 N13 C24 62.1(12) . . . . ?
C25 P3 C28 C29 64.1(12) . . . . ?
C25 P3 C28 C30 -171.9(10) . . . . ?
C28 P3 N13 U2 126.8(5) . . . . ?
C28 P3 N13 C24 -46.6(12) . . . . ?
C28 P3 C25 C26 140.3(10) . . . . ?
C28 P3 C25 C27 -99.1(12) . . . . ?
C31 N14 C33 C34 -71.5(12) . . . . ?
C32 N14 C33 C34 173.7(10) . . . . ?
C35 P4 N15 U2 -116.9(5) . . . . ?
C35 P4 N15 C34 67.2(11) . . . . ?
C35 P4 C38 C39 -167.4(10) . . . . ?
C35 P4 C38 C40 70.9(11) . . . . ?
C38 P4 N15 U2 129.1(5) . . . . ?
C38 P4 N15 C34 -46.8(12) . . . . ?
C38 P4 C35 C36 31.0(11) . . . . ?
C38 P4 C35 C37 -96.0(9) . . . . ?

loop_
_twin_individual_id
_twin_individual_mass_fraction_refined
1 0.9641(7)
2 0.0359(7)
